data_4130777
loop_
_publ_author_name
'Cernijenko, Artiom'
'Risgaard, Rune'
'Baran, Phil S.'

_publ_section_title
;
 11-Step Total Synthesis of (-)-Maoecrystal V.
;
_journal_issue 30
_journal_name_full 'Journal of the American Chemical Society'
_journal_page_first 9425
_journal_page_last 9428
_journal_paper_doi 10.1021/jacs.6b06623
_journal_volume 138
_journal_year 2016
_chemical_formula_moiety 'C18 H24 O3'
_chemical_formula_sum 'C18 H24 O3'
_chemical_formula_weight 288.37
_space_group_crystal_system monoclinic
_space_group_IT_number 14
_space_group_name_Hall '-P 2ybc'
_space_group_name_H-M_alt 'P 1 21/c 1'
_atom_sites_solution_hydrogens mixed
_atom_sites_solution_primary direct
_atom_sites_solution_secondary difmap
_audit_creation_date 2014-03-17
_audit_creation_method
;
Olex2 1.2-beta
(compiled 2014.03.12 svn.r2899 for OlexSys, GUI svn.r4796)
;
_cell_angle_alpha 90
_cell_angle_beta 95.398(7)
_cell_angle_gamma 90
_cell_formula_units_Z 4
_cell_length_a 9.1300(17)
_cell_length_b 7.6658(14)
_cell_length_c 21.832(5)
_cell_measurement_reflns_used 2028
_cell_measurement_temperature 100
_cell_measurement_theta_max 25.708
_cell_measurement_theta_min 2.783
_cell_volume 1521.2(5)
_computing_cell_refinement 'SAINT v8.34A (Bruker, 2013)'
_computing_data_collection 'APEX2 v2013.6-2 (Bruker, 2013)'
_computing_data_reduction 'SAINT v8.34A (Bruker, 2013)'
_computing_molecular_graphics 'Olex2 (Dolomanov et al., 2009)'
_computing_publication_material 'Olex2 (Dolomanov et al., 2009)'
_computing_structure_refinement 'XL (Sheldrick, 2008)'
_computing_structure_solution 'XT (Sheldrick, 2008)'
_diffrn_ambient_temperature 100.0
_diffrn_detector 'Bruker APEX-II CCD'
_diffrn_detector_area_resol_mean 7.9
_diffrn_detector_type 'CCD Area Detector'
_diffrn_measured_fraction_theta_full 1.000
_diffrn_measured_fraction_theta_max 0.991
_diffrn_measurement_device 'Kappa Four-Circle Diffractometer'
_diffrn_measurement_device_type 'Bruker APEX II Ultra'
_diffrn_measurement_method '\w and \f scans'
_diffrn_radiation_monochromator 'Double Bounce Multilayer Mirrors'
_diffrn_radiation_probe x-ray
_diffrn_radiation_type MoK\a
_diffrn_radiation_wavelength 0.71073
_diffrn_reflns_av_R_equivalents 0.0727
_diffrn_reflns_av_unetI/netI 0.0716
_diffrn_reflns_Laue_measured_fraction_full 1.000
_diffrn_reflns_Laue_measured_fraction_max 0.991
_diffrn_reflns_limit_h_max 11
_diffrn_reflns_limit_h_min -9
_diffrn_reflns_limit_k_max 9
_diffrn_reflns_limit_k_min -9
_diffrn_reflns_limit_l_max 26
_diffrn_reflns_limit_l_min -24
_diffrn_reflns_number 10423
_diffrn_reflns_point_group_measured_fraction_full 1.000
_diffrn_reflns_point_group_measured_fraction_max 0.991
_diffrn_reflns_theta_full 25.000
_diffrn_reflns_theta_max 26.377
_diffrn_reflns_theta_min 2.241
_diffrn_source 'Micro Focus Rotating Anode'
_diffrn_source_type 'Bruker TXS'
_exptl_absorpt_coefficient_mu 0.084
_exptl_absorpt_correction_T_max 0.2602
_exptl_absorpt_correction_T_min 0.2028
_exptl_absorpt_correction_type multi-scan
_exptl_absorpt_process_details
;
SADABS-2012/1 (Bruker,2012) was used for absorption correction.
wR2(int) was 0.1220 before and 0.0849 after correction.
The Ratio of minimum to maximum transmission is 0.7794.
The \l/2 correction factor is 0.0015.
;
_exptl_crystal_colour Colorless
_exptl_crystal_colour_primary Colorless
_exptl_crystal_density_diffrn 1.259
_exptl_crystal_description Prism
_exptl_crystal_F_000 624
_exptl_crystal_size_max 0.203
_exptl_crystal_size_mid 0.114
_exptl_crystal_size_min 0.102
_refine_diff_density_max 0.306
_refine_diff_density_min -0.295
_refine_diff_density_rms 0.058
_refine_ls_extinction_method none
_refine_ls_goodness_of_fit_ref 1.079
_refine_ls_hydrogen_treatment mixed
_refine_ls_matrix_type full
_refine_ls_number_parameters 197
_refine_ls_number_reflns 3086
_refine_ls_number_restraints 0
_refine_ls_restrained_S_all 1.079
_refine_ls_R_factor_all 0.0693
_refine_ls_R_factor_gt 0.0510
_refine_ls_shift/su_max 0.000
_refine_ls_shift/su_mean 0.000
_refine_ls_structure_factor_coef Fsqd
_refine_ls_weighting_details 'w=1/[\s^2^(Fo^2^)+(0.0511P)^2^+0.1586P] where P=(Fo^2^+2Fc^2^)/3'
_refine_ls_weighting_scheme calc
_refine_ls_wR_factor_gt 0.1171
_refine_ls_wR_factor_ref 0.1294
_reflns_Friedel_coverage 0.000
_reflns_number_gt 2323
_reflns_number_total 3086
_reflns_threshold_expression 'I > 2\s(I)'
_cod_data_source_file ja6b06623_si_005.cif
_cod_data_source_block Baran395
_cod_depositor_comments
;
The following automatic conversions were performed:

data item '_diffrn_radiation_probe' value 'X-ray' was changed to
'x-ray' in accordance with the
/home/saulius/struct/COD-crude-data/automatic-downloads/DataCite-retrospective/ACS/depositions/lib/dictionaries/cif_core.dic
dictionary named 'cif_core.dic' version 2.4.2 last updated on
2011-04-26.

Automatic conversion script
Id: cif_fix_values 6909 2019-04-08 15:41:33Z antanas 
;
_cod_database_code 4130777
_shelxl_version_number 2013-4
_shelx_space_group_comment
;
The symmetry employed for this shelxl refinement is uniquely defined
by the following loop, which should always be used as a source of
symmetry information in preference to the above space-group names.
They are only intended as comments.
;
_shelx_estimated_absorpt_t_max 0.991
_shelx_estimated_absorpt_t_min 0.983
_olex2_refinement_description
;
1. Fixed Uiso
 At 1.2 times of:
  All C(H) groups, All C(H,H) groups
 At 1.5 times of:
  All C(H,H,H) groups
2.a Ternary CH refined with riding coordinates:
 C10(H10)
2.b Secondary CH2 refined with riding coordinates:
 C3(H3A,H3B), C9(H9A,H9B), C11(H11A,H11B), C12(H12A,H12B), C17(H17A,H17B)
2.c Aromatic/amide H refined with riding coordinates:
 C4(H4), C5(H5), C13(H13)
2.d Idealised Me refined as rotating group:
 C15(H15A,H15B,H15C), C16(H16A,H16B,H16C), C18(H18A,H18B,H18C)
;

loop_
_space_group_symop_operation_xyz
'x, y, z'
'-x, y+1/2, -z+1/2'
'-x, -y, -z'
'x, -y-1/2, z-1/2'

loop_
_atom_site_label
_atom_site_type_symbol
_atom_site_fract_x
_atom_site_fract_y
_atom_site_fract_z
_atom_site_U_iso_or_equiv
_atom_site_adp_type
_atom_site_occupancy
_atom_site_site_symmetry_order
_atom_site_calc_flag
_atom_site_refinement_flags_posn
O1 O 0.88754(12) 0.43650(13) 0.83952(6) 0.0177(3) Uani 1 1 d .
O2 O 0.86203(12) 0.68161(14) 0.95580(6) 0.0183(3) Uani 1 1 d .
O3 O 0.91274(14) 0.74505(15) 0.72231(6) 0.0205(3) Uani 1 1 d .
H3 H 0.963(3) 0.805(3) 0.6936(14) 0.062(8) Uiso 1 1 d .
C1 C 0.83262(18) 0.5825(2) 0.83831(8) 0.0145(4) Uani 1 1 d .
C2 C 0.66511(18) 0.59948(19) 0.83273(8) 0.0158(4) Uani 1 1 d .
C3 C 0.61373(18) 0.77026(19) 0.86086(9) 0.0174(4) Uani 1 1 d .
H3A H 0.5102 0.7927 0.8451 0.021 Uiso 1 1 calc R
H3B H 0.6172 0.7567 0.9061 0.021 Uiso 1 1 calc R
C4 C 0.70555(19) 0.9237(2) 0.84648(8) 0.0179(4) Uani 1 1 d .
H4 H 0.6617 1.0361 0.8460 0.022 Uiso 1 1 calc R
C5 C 0.84392(18) 0.9117(2) 0.83439(8) 0.0159(4) Uani 1 1 d .
H5 H 0.8922 1.0164 0.8245 0.019 Uiso 1 1 calc R
C6 C 0.93216(18) 0.74359(19) 0.83504(8) 0.0143(4) Uani 1 1 d .
C7 C 1.05365(18) 0.75059(19) 0.89120(8) 0.0138(4) Uani 1 1 d .
C8 C 0.98693(18) 0.73296(19) 0.95225(8) 0.0138(4) Uani 1 1 d .
C9 C 1.09369(18) 0.7713(2) 1.00787(8) 0.0160(4) Uani 1 1 d .
H9A H 1.0952 0.6729 1.0373 0.019 Uiso 1 1 calc R
H9B H 1.0627 0.8777 1.0289 0.019 Uiso 1 1 calc R
C10 C 1.24749(17) 0.7979(2) 0.98644(8) 0.0166(4) Uani 1 1 d .
H10 H 1.3220 0.8225 1.0219 0.020 Uiso 1 1 calc R
C11 C 1.28544(18) 0.6295(2) 0.95231(8) 0.0174(4) Uani 1 1 d .
H11A H 1.2843 0.5286 0.9806 0.021 Uiso 1 1 calc R
H11B H 1.3855 0.6394 0.9387 0.021 Uiso 1 1 calc R
C12 C 1.17245(18) 0.5999(2) 0.89581(9) 0.0170(4) Uani 1 1 d .
H12A H 1.1232 0.4859 0.8997 0.020 Uiso 1 1 calc R
H12B H 1.2239 0.5977 0.8579 0.020 Uiso 1 1 calc R
C13 C 1.14077(17) 0.92067(19) 0.89234(8) 0.0149(4) Uani 1 1 d .
H13 H 1.1245 1.0052 0.8606 0.018 Uiso 1 1 calc R
C14 C 1.24015(18) 0.9446(2) 0.93982(8) 0.0161(4) Uani 1 1 d .
C15 C 0.61489(19) 0.5981(2) 0.76308(9) 0.0226(4) Uani 1 1 d .
H15A H 0.6544 0.7009 0.7436 0.034 Uiso 1 1 calc GR
H15B H 0.5072 0.6003 0.7570 0.034 Uiso 1 1 calc GR
H15C H 0.6513 0.4922 0.7444 0.034 Uiso 1 1 calc GR
C16 C 0.59758(18) 0.4431(2) 0.86306(9) 0.0212(4) Uani 1 1 d .
H16A H 0.6284 0.3352 0.8439 0.032 Uiso 1 1 calc GR
H16B H 0.4901 0.4521 0.8577 0.032 Uiso 1 1 calc GR
H16C H 0.6310 0.4416 0.9071 0.032 Uiso 1 1 calc GR
C17 C 1.01286(18) 0.7292(2) 0.77640(8) 0.0173(4) Uani 1 1 d .
H17A H 1.0882 0.8221 0.7766 0.021 Uiso 1 1 calc R
H17B H 1.0637 0.6152 0.7760 0.021 Uiso 1 1 calc R
C18 C 1.34438(19) 1.0961(2) 0.94614(9) 0.0215(4) Uani 1 1 d .
H18A H 1.4456 1.0537 0.9460 0.032 Uiso 1 1 calc GR
H18B H 1.3334 1.1571 0.9849 0.032 Uiso 1 1 calc GR
H18C H 1.3222 1.1765 0.9116 0.032 Uiso 1 1 calc GR

loop_
_atom_site_aniso_label
_atom_site_aniso_U_11
_atom_site_aniso_U_22
_atom_site_aniso_U_33
_atom_site_aniso_U_23
_atom_site_aniso_U_13
_atom_site_aniso_U_12
O1 0.0197(6) 0.0138(6) 0.0198(8) -0.0020(5) 0.0029(5) 0.0015(5)
O2 0.0154(6) 0.0188(6) 0.0212(8) 0.0016(5) 0.0038(5) -0.0015(5)
O3 0.0227(7) 0.0252(7) 0.0134(7) 0.0004(5) 0.0009(6) -0.0062(5)
C1 0.0188(9) 0.0162(8) 0.0086(9) -0.0018(7) 0.0010(7) 0.0000(7)
C2 0.0158(9) 0.0135(8) 0.0181(10) -0.0016(7) 0.0010(7) -0.0010(6)
C3 0.0140(9) 0.0175(9) 0.0203(11) 0.0004(7) 0.0004(8) 0.0009(6)
C4 0.0204(9) 0.0120(8) 0.0207(11) 0.0006(7) -0.0018(8) 0.0022(6)
C5 0.0204(9) 0.0124(8) 0.0141(10) -0.0001(7) -0.0018(7) -0.0022(6)
C6 0.0150(9) 0.0146(8) 0.0133(10) 0.0011(7) 0.0020(7) 0.0007(6)
C7 0.0145(9) 0.0129(8) 0.0140(10) 0.0002(7) 0.0013(7) 0.0004(6)
C8 0.0165(9) 0.0082(8) 0.0169(10) 0.0026(6) 0.0039(7) 0.0021(6)
C9 0.0178(9) 0.0163(8) 0.0138(10) 0.0019(7) 0.0011(7) -0.0002(7)
C10 0.0154(9) 0.0169(8) 0.0173(10) 0.0012(7) 0.0005(7) -0.0026(7)
C11 0.0145(9) 0.0186(8) 0.0196(11) 0.0022(7) 0.0033(7) 0.0009(7)
C12 0.0147(9) 0.0185(9) 0.0181(10) -0.0009(7) 0.0032(7) 0.0028(6)
C13 0.0155(9) 0.0129(8) 0.0168(10) 0.0026(7) 0.0042(7) -0.0001(6)
C14 0.0147(9) 0.0156(8) 0.0184(10) 0.0013(7) 0.0044(7) -0.0013(6)
C15 0.0209(10) 0.0257(9) 0.0204(11) -0.0009(8) -0.0023(8) -0.0035(7)
C16 0.0176(9) 0.0183(9) 0.0280(12) 0.0011(8) 0.0043(8) -0.0018(7)
C17 0.0174(9) 0.0196(9) 0.0148(10) 0.0008(7) 0.0010(7) -0.0025(7)
C18 0.0213(10) 0.0198(9) 0.0232(11) 0.0005(8) 0.0004(8) -0.0035(7)

loop_
_atom_type_symbol
_atom_type_description
_atom_type_scat_dispersion_real
_atom_type_scat_dispersion_imag
_atom_type_scat_source
C C 0.0033 0.0016 'International Tables Vol C Tables 4.2.6.8 and 6.1.1.4'
H H 0.0000 0.0000 'International Tables Vol C Tables 4.2.6.8 and 6.1.1.4'
O O 0.0106 0.0060 'International Tables Vol C Tables 4.2.6.8 and 6.1.1.4'

loop_
_geom_angle_atom_site_label_1
_geom_angle_atom_site_label_2
_geom_angle_atom_site_label_3
_geom_angle
C17 O3 H3 106.4(16)
O1 C1 C2 118.92(14)
O1 C1 C6 119.44(14)
C2 C1 C6 121.27(13)
C1 C2 C3 112.40(13)
C1 C2 C15 106.25(14)
C3 C2 C15 108.97(13)
C16 C2 C1 109.90(13)
C16 C2 C3 110.14(15)
C16 C2 C15 109.06(13)
C2 C3 H3A 109.0
C2 C3 H3B 109.0
H3A C3 H3B 107.8
C4 C3 C2 112.82(15)
C4 C3 H3A 109.0
C4 C3 H3B 109.0
C3 C4 H4 118.2
C5 C4 C3 123.66(15)
C5 C4 H4 118.2
C4 C5 H5 117.5
C4 C5 C6 125.08(15)
C6 C5 H5 117.5
C1 C6 C7 111.53(13)
C1 C6 C17 108.18(13)
C5 C6 C1 111.48(14)
C5 C6 C7 108.20(12)
C5 C6 C17 110.35(14)
C17 C6 C7 107.02(14)
C6 C7 C12 116.95(13)
C8 C7 C6 111.59(14)
C8 C7 C12 102.00(13)
C8 C7 C13 108.20(13)
C13 C7 C6 111.69(13)
C13 C7 C12 105.65(13)
O2 C8 C7 122.64(15)
O2 C8 C9 123.32(16)
C9 C8 C7 113.87(14)
C8 C9 H9A 110.0
C8 C9 H9B 110.0
C8 C9 C10 108.67(15)
H9A C9 H9B 108.3
C10 C9 H9A 110.0
C10 C9 H9B 110.0
C9 C10 H10 111.4
C9 C10 C11 106.81(13)
C11 C10 H10 111.4
C14 C10 C9 108.64(13)
C14 C10 H10 111.4
C14 C10 C11 107.09(15)
C10 C11 H11A 109.6
C10 C11 H11B 109.6
C10 C11 C12 110.12(13)
H11A C11 H11B 108.2
C12 C11 H11A 109.6
C12 C11 H11B 109.6
C7 C12 H12A 109.6
C7 C12 H12B 109.6
C11 C12 C7 110.17(13)
C11 C12 H12A 109.6
C11 C12 H12B 109.6
H12A C12 H12B 108.1
C7 C13 H13 121.7
C14 C13 C7 116.65(15)
C14 C13 H13 121.7
C13 C14 C10 114.02(14)
C13 C14 C18 124.13(16)
C18 C14 C10 121.74(15)
C2 C15 H15A 109.5
C2 C15 H15B 109.5
C2 C15 H15C 109.5
H15A C15 H15B 109.5
H15A C15 H15C 109.5
H15B C15 H15C 109.5
C2 C16 H16A 109.5
C2 C16 H16B 109.5
C2 C16 H16C 109.5
H16A C16 H16B 109.5
H16A C16 H16C 109.5
H16B C16 H16C 109.5
O3 C17 C6 111.23(14)
O3 C17 H17A 109.4
O3 C17 H17B 109.4
C6 C17 H17A 109.4
C6 C17 H17B 109.4
H17A C17 H17B 108.0
C14 C18 H18A 109.5
C14 C18 H18B 109.5
C14 C18 H18C 109.5
H18A C18 H18B 109.5
H18A C18 H18C 109.5
H18B C18 H18C 109.5

loop_
_geom_bond_atom_site_label_1
_geom_bond_atom_site_label_2
_geom_bond_distance
O1 C1 1.2258(18)
O2 C8 1.2157(19)
O3 H3 0.93(3)
O3 C17 1.429(2)
C1 C2 1.528(2)
C1 C6 1.539(2)
C2 C3 1.538(2)
C2 C15 1.546(2)
C2 C16 1.527(2)
C3 H3A 0.9900
C3 H3B 0.9900
C3 C4 1.495(2)
C4 H4 0.9500
C4 C5 1.318(2)
C5 H5 0.9500
C5 C6 1.519(2)
C6 C7 1.575(2)
C6 C17 1.540(3)
C7 C8 1.523(2)
C7 C12 1.582(2)
C7 C13 1.526(2)
C8 C9 1.513(2)
C9 H9A 0.9900
C9 H9B 0.9900
C9 C10 1.535(2)
C10 H10 1.0000
C10 C11 1.545(2)
C10 C14 1.514(2)
C11 H11A 0.9900
C11 H11B 0.9900
C11 C12 1.549(2)
C12 H12A 0.9900
C12 H12B 0.9900
C13 H13 0.9500
C13 C14 1.325(2)
C14 C18 1.500(2)
C15 H15A 0.9800
C15 H15B 0.9800
C15 H15C 0.9800
C16 H16A 0.9800
C16 H16B 0.9800
C16 H16C 0.9800
C17 H17A 0.9900
C17 H17B 0.9900
C18 H18A 0.9800
C18 H18B 0.9800
C18 H18C 0.9800

loop_
_geom_hbond_atom_site_label_D
_geom_hbond_atom_site_label_H
_geom_hbond_atom_site_label_A
_geom_hbond_distance_DH
_geom_hbond_distance_HA
_geom_hbond_distance_DA
_geom_hbond_angle_DHA
_geom_hbond_site_symmetry_A
O3 H3 O1 0.93(3) 1.90(3) 2.7864(18) 159(2) 2_756

loop_
_geom_torsion_atom_site_label_1
_geom_torsion_atom_site_label_2
_geom_torsion_atom_site_label_3
_geom_torsion_atom_site_label_4
_geom_torsion
O1 C1 C2 C3 153.46(16)
O1 C1 C2 C15 -87.44(18)
O1 C1 C2 C16 30.4(2)
O1 C1 C6 C5 -179.61(15)
O1 C1 C6 C7 -58.5(2)
O1 C1 C6 C17 58.88(19)
O2 C8 C9 C10 169.00(14)
C1 C2 C3 C4 41.2(2)
C1 C6 C7 C8 -51.91(17)
C1 C6 C7 C12 65.0(2)
C1 C6 C7 C13 -173.17(13)
C1 C6 C17 O3 67.35(16)
C2 C1 C6 C5 7.4(2)
C2 C1 C6 C7 128.49(16)
C2 C1 C6 C17 -114.08(17)
C2 C3 C4 C5 -26.2(2)
C3 C4 C5 C6 -1.9(3)
C4 C5 C6 C1 11.8(2)
C4 C5 C6 C7 -111.14(19)
C4 C5 C6 C17 132.08(18)
C5 C6 C7 C8 71.05(16)
C5 C6 C7 C12 -172.08(14)
C5 C6 C7 C13 -50.21(19)
C5 C6 C17 O3 -54.85(17)
C6 C1 C2 C3 -33.5(2)
C6 C1 C2 C15 85.56(17)
C6 C1 C2 C16 -156.59(16)
C6 C7 C8 O2 15.1(2)
C6 C7 C8 C9 -169.49(12)
C6 C7 C12 C11 178.38(14)
C6 C7 C13 C14 176.13(15)
C7 C6 C17 O3 -172.36(12)
C7 C8 C9 C10 -6.40(17)
C7 C13 C14 C10 -1.5(2)
C7 C13 C14 C18 174.73(16)
C8 C7 C12 C11 -59.61(17)
C8 C7 C13 C14 52.93(19)
C8 C9 C10 C11 -57.68(16)
C8 C9 C10 C14 57.53(16)
C9 C10 C11 C12 60.97(18)
C9 C10 C14 C13 -55.6(2)
C9 C10 C14 C18 128.11(17)
C10 C11 C12 C7 -0.3(2)
C11 C10 C14 C13 59.42(19)
C11 C10 C14 C18 -116.86(17)
C12 C7 C8 O2 -110.55(16)
C12 C7 C8 C9 64.89(15)
C12 C7 C13 C14 -55.7(2)
C13 C7 C8 O2 138.34(15)
C13 C7 C8 C9 -46.23(17)
C13 C7 C12 C11 53.42(18)
C14 C10 C11 C12 -55.27(17)
C15 C2 C3 C4 -76.27(17)
C16 C2 C3 C4 164.14(14)
C17 C6 C7 C8 -170.04(12)
C17 C6 C7 C12 -53.17(17)
C17 C6 C7 C13 68.70(16)
